data_2232034
loop_
_publ_author_name
'Gangadharan, Rajeswari'
'Sethusankar, K.'
'Selvakumar, Raman'
'Bakthadoss, Manickam'

_publ_section_title
;
 (<i>Z</i>)-Methyl
 3-(2,4-dichlorophenyl)-2-[(2-formylphenoxy)methyl]acrylate
;
_journal_coeditor_code RK2294
_journal_issue 10
_journal_name_full 'Acta Crystallographica Section E'
_journal_page_first o2738
_journal_paper_doi 10.1107/S1600536811037925
_journal_volume 67
_journal_year 2011
_chemical_formula_iupac 'C18 H14 Cl2 O4'
_chemical_formula_moiety 'C18 H14 Cl2 O4'
_chemical_formula_sum 'C18 H14 Cl2 O4'
_chemical_formula_weight 365.19
_chemical_name_systematic
;
(<i>Z</i>)-Methyl 3-(2,4-dichlorophenyl)-2-[(2-formylphenoxy)methyl]acrylate
;
_space_group_IT_number 14
_symmetry_cell_setting monoclinic
_symmetry_space_group_name_Hall '-P 2yn'
_symmetry_space_group_name_H-M 'P 1 21/n 1'
_atom_sites_solution_hydrogens geom
_atom_sites_solution_primary direct
_atom_sites_solution_secondary difmap
_audit_creation_method SHELXL-97
_cell_angle_alpha 90.00
_cell_angle_beta 97.834(2)
_cell_angle_gamma 90.00
_cell_formula_units_Z 4
_cell_length_a 17.8151(7)
_cell_length_b 4.9870(2)
_cell_length_c 18.8418(8)
_cell_measurement_reflns_used 5036
_cell_measurement_temperature 295(2)
_cell_measurement_theta_max 30.57
_cell_measurement_theta_min 1.48
_cell_volume 1658.36(12)
_computing_cell_refinement '<i>SAINT</i> (Bruker, 2008)'
_computing_data_collection '<i>APEX2</i> (Bruker, 2008)'
_computing_data_reduction '<i>SAINT</i> (Bruker, 2008)'
_computing_molecular_graphics '<i>ORTEP-3</i> (Farrugia, 1997)'
_computing_publication_material '<i>SHELXL97</i> (Sheldrick, 2008) and <i>PLATON</i> (Spek, 2009)'
_computing_structure_refinement '<i>SHELXL97</i> (Sheldrick, 2008)'
_computing_structure_solution '<i>SHELXS97</i> (Sheldrick, 2008)'
_diffrn_ambient_temperature 295(2)
_diffrn_measured_fraction_theta_full 0.989
_diffrn_measured_fraction_theta_max 0.989
_diffrn_measurement_device_type 'Bruker Kappa APEXII CCD'
_diffrn_measurement_method '\w and \f'
_diffrn_radiation_monochromator graphite
_diffrn_radiation_source 'fine--focus sealed tube'
_diffrn_radiation_type MoK\a
_diffrn_radiation_wavelength 0.71073
_diffrn_reflns_av_R_equivalents 0.0318
_diffrn_reflns_av_sigmaI/netI 0.0342
_diffrn_reflns_limit_h_max 25
_diffrn_reflns_limit_h_min -25
_diffrn_reflns_limit_k_max 3
_diffrn_reflns_limit_k_min -7
_diffrn_reflns_limit_l_max 26
_diffrn_reflns_limit_l_min -26
_diffrn_reflns_number 20245
_diffrn_reflns_theta_full 30.57
_diffrn_reflns_theta_max 30.57
_diffrn_reflns_theta_min 1.48
_exptl_absorpt_coefficient_mu 0.410
_exptl_absorpt_correction_type none
_exptl_crystal_colour colourless
_exptl_crystal_density_diffrn 1.463
_exptl_crystal_density_method 'not measured'
_exptl_crystal_description block
_exptl_crystal_F_000 752
_exptl_crystal_size_max 0.20
_exptl_crystal_size_mid 0.20
_exptl_crystal_size_min 0.20
_refine_diff_density_max 0.437
_refine_diff_density_min -0.312
_refine_ls_extinction_method none
_refine_ls_goodness_of_fit_ref 1.081
_refine_ls_hydrogen_treatment constr
_refine_ls_matrix_type full
_refine_ls_number_parameters 218
_refine_ls_number_reflns 5036
_refine_ls_number_restraints 0
_refine_ls_restrained_S_all 1.081
_refine_ls_R_factor_all 0.0866
_refine_ls_R_factor_gt 0.0508
_refine_ls_shift/su_max 0.001
_refine_ls_shift/su_mean 0.000
_refine_ls_structure_factor_coef Fsqd
_refine_ls_weighting_details 'calc w=1/[\s^2^(Fo^2^)+(0.0511P)^2^+1.2391P] where P=(Fo^2^+2Fc^2^)/3'
_refine_ls_weighting_scheme calc
_refine_ls_wR_factor_gt 0.1246
_refine_ls_wR_factor_ref 0.1494
_reflns_number_gt 3310
_reflns_number_total 5036
_reflns_threshold_expression I>2\s(I)
_cod_data_source_file rk2294.cif
_cod_data_source_block I
_cod_original_sg_symbol_H-M 'P 21/n'
_cod_database_code 2232034
_cod_database_fobs_code 2232034

loop_
_symmetry_equiv_pos_as_xyz
'x, y, z'
'-x+1/2, y+1/2, -z+1/2'
'-x, -y, -z'
'x-1/2, -y-1/2, z-1/2'

loop_
_atom_site_type_symbol
_atom_site_label
_atom_site_fract_x
_atom_site_fract_y
_atom_site_fract_z
_atom_site_U_iso_or_equiv
_atom_site_adp_type
_atom_site_calc_flag
_atom_site_refinement_flags
_atom_site_occupancy
_atom_site_symmetry_multiplicity
C C1 0.50976(11) 0.5072(5) -0.12201(11) 0.0361(5) Uani d . 1 1
C C2 0.44223(13) 0.4038(6) -0.15665(13) 0.0485(6) Uani d . 1 1
H H2 0.3966 0.4732 -0.1461 0.058 Uiso calc R 1 1
C C3 0.44138(15) 0.2022(6) -0.20587(15) 0.0570(7) Uani d . 1 1
H H3 0.3957 0.1370 -0.2293 0.068 Uiso calc R 1 1
C C4 0.50939(15) 0.0966(6) -0.22037(13) 0.0535(7) Uani d . 1 1
H H4 0.5091 -0.0430 -0.2532 0.064 Uiso calc R 1 1
C C5 0.57791(13) 0.1942(5) -0.18709(12) 0.0433(5) Uani d . 1 1
H H5 0.6233 0.1199 -0.1968 0.052 Uiso calc R 1 1
C C6 0.57799(11) 0.4045(5) -0.13900(10) 0.0330(4) Uani d . 1 1
C C7 0.50730(12) 0.7188(5) -0.06754(13) 0.0448(5) Uani d . 1 1
H H7 0.5525 0.7996 -0.0480 0.054 Uiso calc R 1 1
C C8 0.71317(11) 0.4083(5) -0.11953(11) 0.0352(5) Uani d . 1 1
H H8A 0.7138 0.3953 -0.1708 0.042 Uiso calc R 1 1
H H8B 0.7190 0.2295 -0.0993 0.042 Uiso calc R 1 1
C C9 0.77651(11) 0.5838(4) -0.08667(10) 0.0320(4) Uani d . 1 1
C C10 0.80027(12) 0.7915(5) -0.13589(11) 0.0363(5) Uani d . 1 1
C C11 0.89107(15) 1.1174(6) -0.15499(15) 0.0550(7) Uani d . 1 1
H H11A 0.9213 1.0211 -0.1849 0.083 Uiso calc R 1 1
H H11B 0.9219 1.2478 -0.1272 0.083 Uiso calc R 1 1
H H11C 0.8503 1.2065 -0.1844 0.083 Uiso calc R 1 1
C C12 0.81596(11) 0.5482(5) -0.02196(10) 0.0341(4) Uani d . 1 1
H H12 0.8557 0.6672 -0.0090 0.041 Uiso calc R 1 1
C C13 0.80390(11) 0.3428(5) 0.03113(10) 0.0336(4) Uani d . 1 1
C C14 0.86531(11) 0.2247(5) 0.07368(11) 0.0385(5) Uani d . 1 1
C C15 0.85715(12) 0.0298(5) 0.12376(11) 0.0406(5) Uani d . 1 1
H H15 0.8992 -0.0465 0.1510 0.049 Uiso calc R 1 1
C C16 0.78493(12) -0.0490(5) 0.13245(11) 0.0355(4) Uani d . 1 1
C C17 0.72198(12) 0.0627(5) 0.09273(12) 0.0396(5) Uani d . 1 1
H H17 0.6736 0.0076 0.0994 0.048 Uiso calc R 1 1
C C18 0.73194(11) 0.2575(5) 0.04289(11) 0.0379(5) Uani d . 1 1
H H18 0.6895 0.3343 0.0163 0.046 Uiso calc R 1 1
O O1 0.44948(10) 0.7910(5) -0.04748(11) 0.0678(6) Uani d . 1 1
O O2 0.64275(7) 0.5222(3) -0.10540(8) 0.0383(4) Uani d . 1 1
O O3 0.76863(12) 0.8266(4) -0.19514(9) 0.0619(5) Uani d . 1 1
O O4 0.86052(9) 0.9328(4) -0.10778(9) 0.0506(4) Uani d . 1 1
Cl Cl1 0.77343(4) -0.29394(13) 0.19535(3) 0.04866(17) Uani d . 1 1
Cl Cl2 0.95702(3) 0.3180(2) 0.06295(4) 0.0730(3) Uani d . 1 1

loop_
_atom_site_aniso_label
_atom_site_aniso_U_11
_atom_site_aniso_U_22
_atom_site_aniso_U_33
_atom_site_aniso_U_12
_atom_site_aniso_U_13
_atom_site_aniso_U_23
C1 0.0322(9) 0.0358(12) 0.0396(10) 0.0000(9) 0.0021(8) 0.0067(9)
C2 0.0342(11) 0.0538(16) 0.0554(14) -0.0046(11) -0.0011(9) 0.0064(12)
C3 0.0452(13) 0.0623(19) 0.0596(15) -0.0194(13) -0.0069(11) -0.0025(14)
C4 0.0615(16) 0.0502(17) 0.0471(13) -0.0177(13) 0.0015(11) -0.0084(12)
C5 0.0444(12) 0.0437(14) 0.0416(11) -0.0037(10) 0.0055(9) -0.0036(10)
C6 0.0311(9) 0.0340(12) 0.0329(9) -0.0020(8) 0.0007(7) 0.0038(8)
C7 0.0311(10) 0.0473(15) 0.0557(13) 0.0040(10) 0.0045(9) -0.0018(11)
C8 0.0306(9) 0.0370(12) 0.0381(10) 0.0034(8) 0.0058(8) -0.0056(9)
C9 0.0297(9) 0.0323(11) 0.0355(9) 0.0038(8) 0.0095(7) -0.0019(8)
C10 0.0395(10) 0.0320(12) 0.0390(10) 0.0048(9) 0.0113(8) -0.0029(9)
C11 0.0554(15) 0.0443(16) 0.0707(17) -0.0052(12) 0.0279(13) 0.0070(13)
C12 0.0302(9) 0.0358(12) 0.0370(10) -0.0040(8) 0.0067(7) -0.0030(9)
C13 0.0321(9) 0.0367(13) 0.0321(9) -0.0015(8) 0.0052(7) -0.0017(8)
C14 0.0274(9) 0.0489(14) 0.0390(10) -0.0018(9) 0.0038(8) 0.0005(10)
C15 0.0346(10) 0.0477(15) 0.0382(11) 0.0044(10) 0.0008(8) 0.0040(10)
C16 0.0402(10) 0.0320(12) 0.0348(9) 0.0008(9) 0.0073(8) 0.0011(8)
C17 0.0306(9) 0.0428(14) 0.0466(11) -0.0009(9) 0.0095(8) 0.0032(10)
C18 0.0288(9) 0.0443(14) 0.0410(10) 0.0051(9) 0.0058(8) 0.0053(9)
O1 0.0378(9) 0.0831(16) 0.0839(14) 0.0108(10) 0.0135(9) -0.0210(12)
O2 0.0259(6) 0.0416(9) 0.0468(8) 0.0029(6) 0.0022(6) -0.0116(7)
O3 0.0852(14) 0.0552(13) 0.0422(9) -0.0142(10) -0.0025(9) 0.0084(9)
O4 0.0436(9) 0.0537(12) 0.0549(10) -0.0114(8) 0.0081(7) 0.0109(8)
Cl1 0.0563(3) 0.0425(4) 0.0483(3) 0.0043(3) 0.0113(2) 0.0107(3)
Cl2 0.0285(3) 0.1081(7) 0.0808(5) -0.0100(3) 0.0017(3) 0.0344(5)

loop_
_atom_type_symbol
_atom_type_description
_atom_type_scat_dispersion_real
_atom_type_scat_dispersion_imag
_atom_type_scat_source
C C 0.0033 0.0016 'International Tables Vol C Tables 4.2.6.8 and 6.1.1.4'
H H 0.0000 0.0000 'International Tables Vol C Tables 4.2.6.8 and 6.1.1.4'
O O 0.0106 0.0060 'International Tables Vol C Tables 4.2.6.8 and 6.1.1.4'
Cl Cl 0.1484 0.1585 'International Tables Vol C Tables 4.2.6.8 and 6.1.1.4'

loop_
_geom_angle_atom_site_label_1
_geom_angle_atom_site_label_2
_geom_angle_atom_site_label_3
_geom_angle
C2 C1 C6 118.8(2)
C2 C1 C7 119.1(2)
C6 C1 C7 122.06(19)
C3 C2 C1 121.4(2)
C3 C2 H2 119.3
C1 C2 H2 119.3
C2 C3 C4 119.0(2)
C2 C3 H3 120.5
C4 C3 H3 120.5
C3 C4 C5 121.3(3)
C3 C4 H4 119.3
C5 C4 H4 119.3
C4 C5 C6 119.0(2)
C4 C5 H5 120.5
C6 C5 H5 120.5
O2 C6 C5 123.51(19)
O2 C6 C1 116.20(19)
C5 C6 C1 120.28(19)
O1 C7 C1 122.8(2)
O1 C7 H7 118.6
C1 C7 H7 118.6
O2 C8 C9 108.75(17)
O2 C8 H8A 109.9
C9 C8 H8A 109.9
O2 C8 H8B 109.9
C9 C8 H8B 109.9
H8A C8 H8B 108.3
C12 C9 C10 120.18(19)
C12 C9 C8 125.1(2)
C10 C9 C8 114.33(17)
O3 C10 O4 123.2(2)
O3 C10 C9 123.1(2)
O4 C10 C9 113.71(18)
O4 C11 H11A 109.5
O4 C11 H11B 109.5
H11A C11 H11B 109.5
O4 C11 H11C 109.5
H11A C11 H11C 109.5
H11B C11 H11C 109.5
C9 C12 C13 127.44(19)
C9 C12 H12 116.3
C13 C12 H12 116.3
C14 C13 C18 116.4(2)
C14 C13 C12 120.66(18)
C18 C13 C12 122.91(18)
C15 C14 C13 122.98(19)
C15 C14 Cl2 117.26(16)
C13 C14 Cl2 119.75(17)
C14 C15 C16 118.11(19)
C14 C15 H15 120.9
C16 C15 H15 120.9
C15 C16 C17 121.6(2)
C15 C16 Cl1 118.83(17)
C17 C16 Cl1 119.53(17)
C16 C17 C18 118.94(19)
C16 C17 H17 120.5
C18 C17 H17 120.5
C17 C18 C13 121.90(19)
C17 C18 H18 119.0
C13 C18 H18 119.0
C6 O2 C8 116.56(16)
C10 O4 C11 116.43(19)

loop_
_geom_bond_atom_site_label_1
_geom_bond_atom_site_label_2
_geom_bond_distance
C1 C2 1.387(3)
C1 C6 1.396(3)
C1 C7 1.477(3)
C2 C3 1.367(4)
C2 H2 0.9300
C3 C4 1.382(4)
C3 H3 0.9300
C4 C5 1.383(3)
C4 H4 0.9300
C5 C6 1.386(3)
C5 H5 0.9300
C6 O2 1.370(2)
C7 O1 1.200(3)
C7 H7 0.9300
C8 O2 1.435(2)
C8 C9 1.494(3)
C8 H8A 0.9700
C8 H8B 0.9700
C9 C12 1.334(3)
C9 C10 1.490(3)
C10 O3 1.193(3)
C10 O4 1.332(3)
C11 O4 1.438(3)
C11 H11A 0.9600
C11 H11B 0.9600
C11 H11C 0.9600
C12 C13 1.468(3)
C12 H12 0.9300
C13 C14 1.396(3)
C13 C18 1.397(3)
C14 C15 1.376(3)
C14 Cl2 1.737(2)
C15 C16 1.376(3)
C15 H15 0.9300
C16 C17 1.378(3)
C16 Cl1 1.733(2)
C17 C18 1.379(3)
C17 H17 0.9300
C18 H18 0.9300

loop_
_geom_hbond_atom_site_label_D
_geom_hbond_atom_site_label_H
_geom_hbond_atom_site_label_A
_geom_hbond_site_symmetry_A
_geom_hbond_distance_DH
_geom_hbond_distance_HA
_geom_hbond_distance_DA
_geom_hbond_angle_DHA
C17 H17 O1 3_665 0.93 2.49 3.143(3) 128

loop_
_geom_torsion_atom_site_label_1
_geom_torsion_atom_site_label_2
_geom_torsion_atom_site_label_3
_geom_torsion_atom_site_label_4
_geom_torsion
C6 C1 C2 C3 1.0(4)
C7 C1 C2 C3 -178.0(2)
C1 C2 C3 C4 1.1(4)
C2 C3 C4 C5 -1.2(4)
C3 C4 C5 C6 -0.8(4)
C4 C5 C6 O2 -177.4(2)
C4 C5 C6 C1 3.0(3)
C2 C1 C6 O2 177.3(2)
C7 C1 C6 O2 -3.8(3)
C2 C1 C6 C5 -3.1(3)
C7 C1 C6 C5 175.9(2)
C2 C1 C7 O1 6.2(4)
C6 C1 C7 O1 -172.7(2)
O2 C8 C9 C12 94.7(2)
O2 C8 C9 C10 -92.5(2)
C12 C9 C10 O3 177.6(2)
C8 C9 C10 O3 4.4(3)
C12 C9 C10 O4 -1.9(3)
C8 C9 C10 O4 -175.07(18)
C10 C9 C12 C13 -175.53(19)
C8 C9 C12 C13 -3.1(3)
C9 C12 C13 C14 143.0(2)
C9 C12 C13 C18 -38.0(3)
C18 C13 C14 C15 1.5(3)
C12 C13 C14 C15 -179.4(2)
C18 C13 C14 Cl2 -179.99(17)
C12 C13 C14 Cl2 -0.9(3)
C13 C14 C15 C16 -0.7(4)
Cl2 C14 C15 C16 -179.27(18)
C14 C15 C16 C17 -0.2(3)
C14 C15 C16 Cl1 -179.91(18)
C15 C16 C17 C18 0.3(4)
Cl1 C16 C17 C18 179.96(17)
C16 C17 C18 C13 0.6(3)
C14 C13 C18 C17 -1.4(3)
C12 C13 C18 C17 179.5(2)
C5 C6 O2 C8 -3.0(3)
C1 C6 O2 C8 176.68(18)
C9 C8 O2 C6 172.41(17)
O3 C10 O4 C11 -5.7(3)
C9 C10 O4 C11 173.79(19)

loop_
_cod_related_entry_id
_cod_related_entry_database
_cod_related_entry_code
1 ChemSpider 30657064
